data_7039526
loop_
_publ_author_name
'Ganesamoorthy, C.'
'Matthias, M.'
'Bl\"aser, D'
'W\"olper, C'
'Schulz, S.'

_publ_section_title
;
 Lewis acid-base adducts of group 13 elements: synthesis, structure and
 reactivity toward benzaldehyde.
;
_journal_issue 28
_journal_name_full 'Dalton transactions (Cambridge, England : 2003)'
_journal_page_first 11437
_journal_page_last 11444
_journal_paper_doi 10.1039/c6dt01688j
_journal_volume 45
_journal_year 2016
_chemical_formula_sum 'C38 H14 F20 Ga2 O2'
_chemical_formula_weight 1021.93
_space_group_crystal_system triclinic
_space_group_IT_number 2
_space_group_name_Hall '-P 1'
_space_group_name_H-M_alt 'P -1'
_symmetry_space_group_name_Hall '-P 1'
_symmetry_space_group_name_H-M 'P -1'
_atom_sites_solution_hydrogens geom
_atom_sites_solution_primary direct
_atom_sites_solution_secondary difmap
_audit_creation_method SHELXL-2014/7
_audit_update_record
;
2016-04-28 deposited with the CCDC.
2016-06-10 downloaded from the CCDC.
;
_cell_angle_alpha 104.138(4)
_cell_angle_beta 106.229(4)
_cell_angle_gamma 93.986(4)
_cell_formula_units_Z 1
_cell_length_a 7.4230(5)
_cell_length_b 11.1300(8)
_cell_length_c 11.2132(8)
_cell_measurement_reflns_used 7785
_cell_measurement_temperature 100(1)
_cell_measurement_theta_max 30.48
_cell_measurement_theta_min 4.33
_cell_volume 853.06(11)
_computing_cell_refinement 'BRUKER D8 KAPPA APEX 2 (3.0-2009)'
_computing_data_collection 'BRUKER D8 KAPPA APEX 2 (3.0-2009)'
_computing_data_reduction 'BRUKER D8 KAPPA APEX 2 (3.0-2009)'
_computing_molecular_graphics 'BRUKER AXS SHELXTL (c) 2008 / Vers. 2008/4'
_computing_publication_material 'BRUKER AXS SHELXTL (c) 2008 / Vers. 2008/4'
_computing_structure_refinement 'SHELXL-2014/7 (Sheldrick, 2014)'
_computing_structure_solution 'BRUKER D8 KAPPA APEX 2 (3.0-2009)'
_diffrn_ambient_temperature 100(1)
_diffrn_detector_area_resol_mean 512
_diffrn_measured_fraction_theta_full 1.000
_diffrn_measured_fraction_theta_max 0.926
_diffrn_measurement_device_type
; 
 Bruker D8 KAPPA series II with APEX II area detector system
;
_diffrn_measurement_method
;
 Data collection strategy APEX 2/COSMO
;
_diffrn_radiation_monochromator 'Triumph Goebel mirror'
_diffrn_radiation_source 'fine-focus sealed tube'
_diffrn_radiation_type MoK\a
_diffrn_radiation_wavelength 0.71073
_diffrn_reflns_av_R_equivalents 0.0389
_diffrn_reflns_av_unetI/netI 0.0495
_diffrn_reflns_Laue_measured_fraction_full 1.000
_diffrn_reflns_Laue_measured_fraction_max 0.926
_diffrn_reflns_limit_h_max 10
_diffrn_reflns_limit_h_min -10
_diffrn_reflns_limit_k_max 14
_diffrn_reflns_limit_k_min -14
_diffrn_reflns_limit_l_max 16
_diffrn_reflns_limit_l_min 0
_diffrn_reflns_number 4685
_diffrn_reflns_point_group_measured_fraction_full 1.000
_diffrn_reflns_point_group_measured_fraction_max 0.926
_diffrn_reflns_theta_full 25.242
_diffrn_reflns_theta_max 30.654
_diffrn_reflns_theta_min 1.968
_exptl_absorpt_coefficient_mu 1.728
_exptl_absorpt_correction_T_max 0.75
_exptl_absorpt_correction_T_min 0.64
_exptl_absorpt_correction_type multi-scan
_exptl_absorpt_process_details
; 
 TWINABS - Bruker AXS scaling for twinned crystals - Version 2008/4
;
_exptl_crystal_colour 'pale yellow'
_exptl_crystal_density_diffrn 1.989
_exptl_crystal_description tablet
_exptl_crystal_F_000 500
_exptl_crystal_size_max 0.088
_exptl_crystal_size_mid 0.059
_exptl_crystal_size_min 0.053
_refine_diff_density_max 0.651
_refine_diff_density_min -0.655
_refine_diff_density_rms 0.129
_refine_ls_extinction_method none
_refine_ls_goodness_of_fit_ref 1.065
_refine_ls_hydrogen_treatment constr
_refine_ls_matrix_type full
_refine_ls_number_parameters 281
_refine_ls_number_reflns 4685
_refine_ls_number_restraints 0
_refine_ls_restrained_S_all 1.065
_refine_ls_R_factor_all 0.0552
_refine_ls_R_factor_gt 0.0399
_refine_ls_shift/su_max 0.000
_refine_ls_shift/su_mean 0.000
_refine_ls_structure_factor_coef Fsqd
_refine_ls_weighting_details 'w=1/[\s^2^(Fo^2^)+(0.0518P)^2^+0.5554P] where P=(Fo^2^+2Fc^2^)/3'
_refine_ls_weighting_scheme calc
_refine_ls_wR_factor_gt 0.0910
_refine_ls_wR_factor_ref 0.0980
_reflns_Friedel_coverage 0.000
_reflns_number_gt 4060
_reflns_number_total 4685
_reflns_threshold_expression 'I > 2\s(I)'
_cod_data_source_file c6dt01688j2.cif
_cod_data_source_block mm_003_tw5
_cod_depositor_comments 'Adding full bibliography for 7039525--7039528.cif.'
_cod_database_code 7039526
_shelx_shelxl_version_number 2014/7
_shelx_space_group_comment
;
The symmetry employed for this shelxl refinement is uniquely defined
by the following loop, which should always be used as a source of
symmetry information in preference to the above space-group names.
They are only intended as comments.
;
_shelx_estimated_absorpt_t_min 0.863
_shelx_estimated_absorpt_t_max 0.914

loop_
_space_group_symop_operation_xyz
'x, y, z'
'-x, -y, -z'

loop_
_atom_site_label
_atom_site_type_symbol
_atom_site_fract_x
_atom_site_fract_y
_atom_site_fract_z
_atom_site_U_iso_or_equiv
_atom_site_adp_type
_atom_site_occupancy
_atom_site_site_symmetry_order
_atom_site_calc_flag
_atom_site_refinement_flags_posn
_atom_site_refinement_flags_adp
Ga1 Ga 0.12794(5) 0.47539(3) 0.61609(3) 0.01064(9) Uani 1 1 d . .
F1 F 0.2826(3) 0.51134(18) 0.90949(18) 0.0200(4) Uani 1 1 d . .
F2 F 0.4965(3) 0.7064(2) 1.10282(19) 0.0285(5) Uani 1 1 d . .
F3 F 0.6417(3) 0.91120(19) 1.0500(2) 0.0272(5) Uani 1 1 d . .
F4 F 0.5713(3) 0.92043(18) 0.8016(2) 0.0232(4) Uani 1 1 d . .
F5 F 0.3533(3) 0.72648(18) 0.60645(19) 0.0198(4) Uani 1 1 d . .
F6 F -0.1720(3) 0.28482(19) 0.6701(2) 0.0204(4) Uani 1 1 d . .
F7 F -0.1521(3) 0.04609(19) 0.6833(2) 0.0216(4) Uani 1 1 d . .
F8 F 0.1555(3) -0.06117(18) 0.65792(19) 0.0209(4) Uani 1 1 d . .
F9 F 0.4437(3) 0.06762(19) 0.6123(2) 0.0263(5) Uani 1 1 d . .
F10 F 0.4229(3) 0.30423(19) 0.5954(2) 0.0241(4) Uani 1 1 d . .
O1 O 0.1182(3) 0.4787(2) 0.4447(2) 0.0122(4) Uani 1 1 d . .
C1 C 0.3083(4) 0.6121(3) 0.7509(3) 0.0123(6) Uani 1 1 d . .
C2 C 0.3537(5) 0.6113(3) 0.8794(3) 0.0154(6) Uani 1 1 d . .
C3 C 0.4625(5) 0.7096(3) 0.9799(3) 0.0191(7) Uani 1 1 d . .
C4 C 0.5349(5) 0.8143(3) 0.9532(3) 0.0189(7) Uani 1 1 d . .
C5 C 0.4981(5) 0.8195(3) 0.8268(3) 0.0165(6) Uani 1 1 d . .
C6 C 0.3861(4) 0.7184(3) 0.7288(3) 0.0133(6) Uani 1 1 d . .
C7 C 0.1235(4) 0.3017(3) 0.6290(3) 0.0129(6) Uani 1 1 d . .
C8 C -0.0182(4) 0.2329(3) 0.6529(3) 0.0133(6) Uani 1 1 d . .
C9 C -0.0111(5) 0.1114(3) 0.6622(3) 0.0150(6) Uani 1 1 d . .
C10 C 0.1464(5) 0.0558(3) 0.6488(3) 0.0142(6) Uani 1 1 d . .
C11 C 0.2925(5) 0.1205(3) 0.6245(3) 0.0169(6) Uani 1 1 d . .
C12 C 0.2771(4) 0.2413(3) 0.6164(3) 0.0162(6) Uani 1 1 d . .
C13 C 0.2547(4) 0.4501(3) 0.3749(3) 0.0139(6) Uani 1 1 d . .
H13A H 0.3549 0.4106 0.4236 0.017 Uiso 1 1 calc R U
H13B H 0.3155 0.5286 0.3670 0.017 Uiso 1 1 calc R U
C14 C 0.1598(4) 0.3635(3) 0.2433(3) 0.0130(6) Uani 1 1 d . .
C15 C 0.0823(5) 0.2409(3) 0.2309(3) 0.0167(6) Uani 1 1 d . .
H15 H 0.0966 0.2126 0.3059 0.020 Uiso 1 1 calc R U
C16 C -0.0145(5) 0.1611(3) 0.1110(3) 0.0218(7) Uani 1 1 d . .
H16 H -0.0666 0.0782 0.1035 0.026 Uiso 1 1 calc R U
C17 C -0.0357(5) 0.2025(4) 0.0012(3) 0.0233(8) Uani 1 1 d . .
H17 H -0.1048 0.1484 -0.0814 0.028 Uiso 1 1 calc R U
C18 C 0.0435(5) 0.3221(3) 0.0118(3) 0.0219(7) Uani 1 1 d . .
H18 H 0.0315 0.3492 -0.0637 0.026 Uiso 1 1 calc R U
C19 C 0.1406(5) 0.4032(3) 0.1326(3) 0.0160(6) Uani 1 1 d . .
H19 H 0.1939 0.4857 0.1395 0.019 Uiso 1 1 calc R U

loop_
_atom_site_aniso_label
_atom_site_aniso_U_11
_atom_site_aniso_U_22
_atom_site_aniso_U_33
_atom_site_aniso_U_23
_atom_site_aniso_U_13
_atom_site_aniso_U_12
Ga1 0.01101(16) 0.00916(15) 0.01112(14) 0.00276(12) 0.00265(13) 0.00071(11)
F1 0.0269(11) 0.0167(9) 0.0170(9) 0.0080(7) 0.0055(8) -0.0004(8)
F2 0.0386(13) 0.0288(12) 0.0119(9) 0.0036(8) -0.0001(9) 0.0050(10)
F3 0.0240(11) 0.0185(11) 0.0242(10) -0.0068(8) -0.0034(9) -0.0035(9)
F4 0.0236(11) 0.0120(9) 0.0323(11) 0.0054(8) 0.0082(9) -0.0033(8)
F5 0.0273(11) 0.0172(9) 0.0173(9) 0.0081(8) 0.0082(9) 0.0015(8)
F6 0.0180(10) 0.0196(10) 0.0297(10) 0.0100(8) 0.0128(8) 0.0075(8)
F7 0.0202(10) 0.0192(10) 0.0286(10) 0.0089(8) 0.0113(8) -0.0010(8)
F8 0.0267(11) 0.0117(9) 0.0272(10) 0.0101(8) 0.0084(9) 0.0042(8)
F9 0.0240(11) 0.0235(11) 0.0428(12) 0.0177(10) 0.0182(10) 0.0133(9)
F10 0.0154(10) 0.0237(10) 0.0405(12) 0.0174(9) 0.0128(9) 0.0023(8)
O1 0.0105(10) 0.0121(10) 0.0144(10) 0.0027(8) 0.0050(8) 0.0024(8)
C1 0.0094(14) 0.0137(15) 0.0129(13) 0.0044(11) 0.0018(11) 0.0014(11)
C2 0.0156(16) 0.0156(15) 0.0150(14) 0.0044(12) 0.0042(12) 0.0035(12)
C3 0.0189(17) 0.0227(17) 0.0132(14) 0.0032(12) 0.0018(12) 0.0060(14)
C4 0.0158(16) 0.0127(15) 0.0213(15) -0.0027(12) 0.0013(13) 0.0014(12)
C5 0.0139(15) 0.0109(14) 0.0255(16) 0.0039(12) 0.0079(13) 0.0023(12)
C6 0.0122(14) 0.0144(15) 0.0141(13) 0.0040(11) 0.0051(11) 0.0021(12)
C7 0.0136(14) 0.0119(14) 0.0107(12) 0.0017(11) 0.0010(11) 0.0020(11)
C8 0.0134(15) 0.0141(15) 0.0124(13) 0.0040(11) 0.0034(11) 0.0039(12)
C9 0.0158(15) 0.0132(15) 0.0142(13) 0.0024(12) 0.0044(12) -0.0023(12)
C10 0.0170(16) 0.0102(14) 0.0149(14) 0.0041(11) 0.0033(12) 0.0035(12)
C11 0.0177(16) 0.0173(15) 0.0182(14) 0.0065(13) 0.0069(13) 0.0064(12)
C12 0.0141(15) 0.0170(15) 0.0195(14) 0.0085(13) 0.0059(13) 0.0012(12)
C13 0.0122(14) 0.0151(14) 0.0160(13) 0.0046(12) 0.0066(12) 0.0026(11)
C14 0.0126(15) 0.0152(15) 0.0135(13) 0.0050(11) 0.0065(12) 0.0035(12)
C15 0.0176(16) 0.0176(16) 0.0187(14) 0.0069(12) 0.0097(13) 0.0044(13)
C16 0.0217(18) 0.0155(16) 0.0264(17) 0.0003(13) 0.0106(15) -0.0025(13)
C17 0.0197(18) 0.0260(19) 0.0181(15) -0.0035(14) 0.0047(13) 0.0016(14)
C18 0.0258(19) 0.0284(19) 0.0161(15) 0.0082(14) 0.0108(14) 0.0075(15)
C19 0.0175(16) 0.0125(15) 0.0191(14) 0.0050(12) 0.0071(13) 0.0016(12)

loop_
_atom_type_symbol
_atom_type_description
_atom_type_scat_dispersion_real
_atom_type_scat_dispersion_imag
_atom_type_scat_source
C C 0.0033 0.0016 'International Tables Vol C Tables 4.2.6.8 and 6.1.1.4'
H H 0.0000 0.0000 'International Tables Vol C Tables 4.2.6.8 and 6.1.1.4'
O O 0.0106 0.0060 'International Tables Vol C Tables 4.2.6.8 and 6.1.1.4'
F F 0.0171 0.0103 'International Tables Vol C Tables 4.2.6.8 and 6.1.1.4'
Ga Ga 0.2307 1.6083 'International Tables Vol C Tables 4.2.6.8 and 6.1.1.4'

loop_
_geom_angle_atom_site_label_1
_geom_angle_atom_site_label_2
_geom_angle_atom_site_label_3
_geom_angle
_geom_angle_site_symmetry_1
_geom_angle_site_symmetry_3
O1 Ga1 O1 78.69(10) . 2_566
O1 Ga1 C1 113.40(12) . .
O1 Ga1 C1 112.86(11) 2_566 .
O1 Ga1 C7 109.85(11) . .
O1 Ga1 C7 114.09(11) 2_566 .
C1 Ga1 C7 120.48(13) . .
O1 Ga1 Ga1 39.37(6) . 2_566
O1 Ga1 Ga1 39.32(6) 2_566 2_566
C1 Ga1 Ga1 120.53(9) . 2_566
C7 Ga1 Ga1 118.92(9) . 2_566
C13 O1 Ga1 130.42(18) . .
C13 O1 Ga1 128.23(18) . 2_566
Ga1 O1 Ga1 101.31(10) . 2_566
C6 C1 C2 115.4(3) . .
C6 C1 Ga1 124.2(2) . .
C2 C1 Ga1 120.1(2) . .
F1 C2 C3 117.4(3) . .
F1 C2 C1 119.2(3) . .
C3 C2 C1 123.4(3) . .
F2 C3 C2 121.1(3) . .
F2 C3 C4 119.8(3) . .
C2 C3 C4 119.1(3) . .
F3 C4 C3 120.0(3) . .
F3 C4 C5 119.7(3) . .
C3 C4 C5 120.2(3) . .
F4 C5 C4 119.9(3) . .
F4 C5 C6 121.7(3) . .
C4 C5 C6 118.5(3) . .
F5 C6 C5 116.9(3) . .
F5 C6 C1 119.7(3) . .
C5 C6 C1 123.4(3) . .
C8 C7 C12 115.3(3) . .
C8 C7 Ga1 126.2(2) . .
C12 C7 Ga1 118.5(2) . .
F6 C8 C7 119.9(3) . .
F6 C8 C9 117.0(3) . .
C7 C8 C9 123.1(3) . .
F7 C9 C8 121.9(3) . .
F7 C9 C10 119.2(3) . .
C8 C9 C10 119.0(3) . .
F8 C10 C11 120.1(3) . .
F8 C10 C9 119.6(3) . .
C11 C10 C9 120.3(3) . .
F9 C11 C12 121.6(3) . .
F9 C11 C10 120.4(3) . .
C12 C11 C10 118.0(3) . .
F10 C12 C11 117.3(3) . .
F10 C12 C7 118.4(3) . .
C11 C12 C7 124.3(3) . .
O1 C13 C14 110.7(2) . .
C19 C14 C15 119.1(3) . .
C19 C14 C13 121.4(3) . .
C15 C14 C13 119.5(3) . .
C16 C15 C14 120.7(3) . .
C15 C16 C17 119.7(3) . .
C18 C17 C16 120.2(3) . .
C17 C18 C19 120.3(3) . .
C14 C19 C18 120.0(3) . .

loop_
_geom_bond_atom_site_label_1
_geom_bond_atom_site_label_2
_geom_bond_distance
_geom_bond_site_symmetry_2
Ga1 O1 1.913(2) .
Ga1 O1 1.915(2) 2_566
Ga1 C1 1.963(3) .
Ga1 C7 1.972(3) .
Ga1 Ga1 2.9603(7) 2_566
F1 C2 1.354(4) .
F2 C3 1.340(4) .
F3 C4 1.341(4) .
F4 C5 1.339(4) .
F5 C6 1.351(3) .
F6 C8 1.354(4) .
F7 C9 1.341(4) .
F8 C10 1.335(4) .
F9 C11 1.328(3) .
F10 C12 1.355(4) .
O1 C13 1.451(4) .
O1 Ga1 1.915(2) 2_566
C1 C6 1.386(4) .
C1 C2 1.387(4) .
C2 C3 1.373(5) .
C3 C4 1.381(5) .
C4 C5 1.384(5) .
C5 C6 1.386(4) .
C7 C8 1.382(4) .
C7 C12 1.387(4) .
C8 C9 1.385(5) .
C9 C10 1.387(4) .
C10 C11 1.386(5) .
C11 C12 1.380(4) .
C13 C14 1.494(4) .
C14 C19 1.391(4) .
C14 C15 1.402(5) .
C15 C16 1.379(5) .
C16 C17 1.391(5) .
C17 C18 1.380(5) .
C18 C19 1.391(5) .
